data_4128060
loop_
_publ_author_name
'Castillo-Blas, Celia'
'L\'opez-Salas, Nieves'
'Guti\'errez, Mar\'ia C'
'Puente-Orench, In\'es'
'Guti\'errez-Puebla, Enrique'
'Ferrer, M. Luisa'
'Monge, M \'Angeles'
'G\'andara, Felipe'

_publ_section_title
;
 Encoding Metal-Cation Arrangements in Metal-Organic Frameworks for
 Programming the Composition of Electrocatalytically Active Multimetal
 Oxides.
;
_journal_issue 4
_journal_name_full 'Journal of the American Chemical Society'
_journal_page_first 1766
_journal_page_last 1774
_journal_paper_doi 10.1021/jacs.8b12860
_journal_volume 141
_journal_year 2019
_chemical_formula_moiety 'C17 H8 Co0.1 F6 Mn0.5 O4 Zn0.4, 0.15(O)'
_chemical_formula_sum 'C17 H8 Co0.1 F6 Mn0.5 O4.15 Zn0.4'
_chemical_formula_weight 452.29
_space_group_crystal_system hexagonal
_space_group_IT_number 179
_space_group_name_Hall 'P 65 2 (0 0 1)'
_space_group_name_H-M_alt 'P 65 2 2'
_symmetry_space_group_name_Hall 'P 65 2 (0 0 1)'
_symmetry_space_group_name_H-M 'P 65 2 2'
_atom_sites_solution_hydrogens geom
_atom_sites_solution_primary direct
_audit_creation_date 2018-05-16
_audit_creation_method
;
Olex2 1.2
(compiled 2018.04.26 svn.r3504 for OlexSys, GUI svn.r5492)
;
_cell_angle_alpha 90
_cell_angle_beta 90
_cell_angle_gamma 120
_cell_formula_units_Z 12
_cell_length_a 21.2761(12)
_cell_length_b 21.2761(12)
_cell_length_c 15.1699(10)
_cell_measurement_reflns_used 9814
_cell_measurement_temperature 273(2)
_cell_measurement_theta_max 65.138
_cell_measurement_theta_min 2.398
_cell_volume 5947.0(6)
_computing_cell_refinement 'SAINT v8.37A (Bruker, 2015)'
_computing_data_reduction 'SAINT v8.37A (Bruker, 2015)'
_computing_molecular_graphics 'Olex2 (Dolomanov et al., 2009)'
_computing_publication_material 'Olex2 (Dolomanov et al., 2009)'
_computing_structure_refinement 'XL (Sheldrick, 2008)'
_computing_structure_solution 'XS (Sheldrick, 2008)'
_diffrn_ambient_temperature 273.15
_diffrn_measured_fraction_theta_full 0.999
_diffrn_measured_fraction_theta_max 0.999
_diffrn_measurement_device_type 'Vantec 500'
_diffrn_measurement_method '\f and \w scans'
_diffrn_radiation_type CuK\a
_diffrn_radiation_wavelength 1.54178
_diffrn_reflns_av_R_equivalents 0.0664
_diffrn_reflns_av_unetI/netI 0.0240
_diffrn_reflns_Laue_measured_fraction_full 0.999
_diffrn_reflns_Laue_measured_fraction_max 0.999
_diffrn_reflns_limit_h_max 25
_diffrn_reflns_limit_h_min -25
_diffrn_reflns_limit_k_max 25
_diffrn_reflns_limit_k_min -25
_diffrn_reflns_limit_l_max 17
_diffrn_reflns_limit_l_min -17
_diffrn_reflns_number 56557
_diffrn_reflns_point_group_measured_fraction_full 0.999
_diffrn_reflns_point_group_measured_fraction_max 0.999
_diffrn_reflns_theta_full 65.229
_diffrn_reflns_theta_max 65.229
_diffrn_reflns_theta_min 2.398
_diffrn_standards_number 0
_exptl_absorpt_coefficient_mu 4.794
_exptl_absorpt_correction_T_max 0.7526
_exptl_absorpt_correction_T_min 0.3093
_exptl_absorpt_correction_type multi-scan
_exptl_absorpt_process_details
'SADABS-2014/5 (Bruker,2014/5) was used for absorption correction. wR2(int) was 0.1434 before and 0.0769 after correction. The Ratio of minimum to maximum transmission is 0.4110. The \l/2 correction factor is Not present.'
_exptl_crystal_colour blue
_exptl_crystal_colour_primary blue
_exptl_crystal_density_diffrn 1.515
_exptl_crystal_description needle
_exptl_crystal_F_000 2694
_exptl_crystal_size_max 0.4
_exptl_crystal_size_mid 0.14
_exptl_crystal_size_min 0.14
_refine_diff_density_max 0.729
_refine_diff_density_min -0.258
_refine_diff_density_rms 0.087
_refine_ls_abs_structure_details
;
 Flack x determined using 1285 quotients [(I+)-(I-)]/[(I+)+(I-)]
 (Parsons, Flack and Wagner, Acta Cryst. B69 (2013) 249-259).
;
_refine_ls_abs_structure_Flack 0.006(2)
_refine_ls_extinction_method none
_refine_ls_goodness_of_fit_ref 1.168
_refine_ls_hydrogen_treatment constr
_refine_ls_matrix_type full
_refine_ls_number_parameters 264
_refine_ls_number_reflns 3404
_refine_ls_number_restraints 0
_refine_ls_restrained_S_all 1.168
_refine_ls_R_factor_all 0.0322
_refine_ls_R_factor_gt 0.0307
_refine_ls_shift/su_max 0.000
_refine_ls_shift/su_mean 0.000
_refine_ls_structure_factor_coef Fsqd
_refine_ls_weighting_details 'w=1/[\s^2^(Fo^2^)+(0.0570P)^2^+1.9220P] where P=(Fo^2^+2Fc^2^)/3'
_refine_ls_weighting_scheme calc
_refine_ls_wR_factor_gt 0.0918
_refine_ls_wR_factor_ref 0.0928
_reflns_Friedel_coverage 0.699
_reflns_Friedel_fraction_full 0.999
_reflns_Friedel_fraction_max 0.999
_reflns_number_gt 3281
_reflns_number_total 3404
_reflns_threshold_expression 'I > 2\s(I)'
_cod_data_source_file Zn0.42Mn0.42Co0.11Ca0.06hfipbb.cif
_cod_data_source_block p65224m
_cod_original_cell_volume 5947.0(8)
_cod_original_formula_sum 'C17 H8 Co0.10 F6 Mn0.50 O4.15 Zn0.40'
_cod_database_code 4128060
_shelx_shelxl_version_number 2014/7
_shelx_space_group_comment
;
The symmetry employed for this shelxl refinement is uniquely defined
by the following loop, which should always be used as a source of
symmetry information in preference to the above space-group names.
They are only intended as comments.
;
_shelx_estimated_absorpt_t_max 0.553
_shelx_estimated_absorpt_t_min 0.250
_olex2_refinement_description
;
1. Fixed Uiso
 At 1.2 times of:
  All C(H) groups
2. Others
 Sof(Co1)=0.5*(1-FVAR(2))
 Sof(Zn1)=0.5*FVAR(2)
 Fixed Sof: O8(0.15)
3.a Aromatic/amide H refined with riding coordinates:
 C7(H7), C8(H8), C12(H12), C16(H16), C25(H25), C26(H26), C28(H28), C3(H3)
;
_olex2_submission_special_instructions 'No special instructions were received'

loop_
_space_group_symop_operation_xyz
'x, y, z'
'x-y, x, z+5/6'
'-y, x-y, z+2/3'
'-x, -y, z+1/2'
'-x+y, -x, z+1/3'
'y, -x+y, z+1/6'
'x-y, -y, -z'
'-x, -x+y, -z+1/3'
'y, x, -z+2/3'
'-y, -x, -z+1/6'
'-x+y, y, -z+1/2'
'x, x-y, -z+5/6'

loop_
_atom_site_label
_atom_site_type_symbol
_atom_site_fract_x
_atom_site_fract_y
_atom_site_fract_z
_atom_site_U_iso_or_equiv
_atom_site_adp_type
_atom_site_occupancy
_atom_site_site_symmetry_order
_atom_site_calc_flag
_atom_site_refinement_flags_posn
_atom_site_refinement_flags_adp
_atom_site_refinement_flags_occupancy
_atom_site_disorder_assembly
_atom_site_disorder_group
Zn1 Zn 0.71723(7) 0.28277(7) 0.0833 0.0191(9) Uani 0.801(15) 2 d S T P A 1
Mn2 Mn 0.64904(4) 0.32452(2) -0.0833 0.0208(2) Uani 1 2 d S T P A 1
O1 O 0.74418(13) 0.37427(14) 0.02129(16) 0.0258(6) Uani 1 1 d . . . . .
O3 O 0.65576(17) 0.23075(15) -0.1083(2) 0.0371(7) Uani 1 1 d . . . . .
F4 F 0.90605(18) 0.7024(2) -0.1845(3) 0.0712(11) Uani 1 1 d . . . . .
C5 C 0.6798(2) 0.1951(2) -0.0706(3) 0.0312(9) Uani 1 1 d . . . . .
O6 O 0.70200(19) 0.20467(18) 0.0083(2) 0.0430(8) Uani 1 1 d . . . . .
C7 C 0.8881(3) 0.6317(2) 0.0576(3) 0.0386(11) Uani 1 1 d . . . . .
H7 H 0.9021 0.6726 0.0925 0.046 Uiso 1 1 calc R . . . .
C8 C 0.8967(2) 0.5776(2) -0.0761(3) 0.0342(9) Uani 1 1 d . . . . .
H8 H 0.9169 0.5819 -0.1317 0.041 Uiso 1 1 calc R . . . .
C9 C 0.9797(2) 0.7124(2) -0.0624(3) 0.0381(11) Uani 1 1 d . . . . .
F10 F 1.0476(2) 0.7374(2) 0.0716(2) 0.0761(11) Uani 1 1 d . . . . .
F11 F 0.9844(2) 0.81080(19) -0.1446(3) 0.0885(14) Uani 1 1 d . . . . .
C12 C 0.8354(2) 0.5644(2) 0.0874(3) 0.0342(9) Uani 1 1 d . . . . .
H12 H 0.8144 0.5603 0.1424 0.041 Uiso 1 1 calc R . . . .
C13 C 0.75907(19) 0.4294(2) 0.0710(2) 0.0242(8) Uani 1 1 d . . . . .
C14 C 0.8135(2) 0.5030(2) 0.0363(2) 0.0251(8) Uani 1 1 d . . . . .
C15 C 0.6848(2) 0.1373(2) -0.1204(3) 0.0295(8) Uani 1 1 d . . . . .
C16 C 0.7185(3) 0.1029(2) -0.0821(3) 0.0398(10) Uani 1 1 d . . . . .
H16 H 0.7351 0.1139 -0.0244 0.048 Uiso 1 1 calc R . . . .
F17 F 0.9881(2) 0.79329(18) 0.0546(3) 0.0897(15) Uani 1 1 d . . . . .
F18 F 0.8892(2) 0.7467(2) -0.0663(3) 0.0885(14) Uani 1 1 d . . . . .
F20 F 1.0835(2) 0.82414(19) -0.0226(3) 0.0941(15) Uani 1 1 d . . . . .
C22 C 0.9205(2) 0.6388(2) -0.0244(3) 0.0307(9) Uani 1 1 d . . . . .
C23 C 1.0248(3) 0.7671(3) 0.0114(5) 0.0657(19) Uani 1 1 d . . . . .
C25 C 0.6587(3) 0.1194(2) -0.2063(3) 0.0355(10) Uani 1 1 d . . . . .
H25 H 0.6360 0.1422 -0.2329 0.043 Uiso 1 1 calc R . . . .
C26 C 0.8435(2) 0.5103(2) -0.0473(3) 0.0301(9) Uani 1 1 d . . . . .
H26 H 0.8278 0.4699 -0.0835 0.036 Uiso 1 1 calc R . . . .
C27 C 0.9397(3) 0.7433(3) -0.1157(5) 0.0603(17) Uani 1 1 d . . . . .
C28 C 0.7278(3) 0.0519(2) -0.1292(3) 0.0405(11) Uani 1 1 d . . . . .
H28 H 0.7514 0.0299 -0.1033 0.049 Uiso 1 1 calc R . . . .
O0AA O 0.73324(15) 0.42468(15) 0.14518(17) 0.0326(7) Uani 1 1 d . . . . .
C2 C 0.7019(2) 0.0341(2) -0.2145(3) 0.0326(10) Uani 1 1 d . . . . .
C3 C 0.6668(2) 0.0676(2) -0.2521(3) 0.0380(10) Uani 1 1 d . . . . .
H3 H 0.6483 0.0551 -0.3089 0.046 Uiso 1 1 calc R . . . .
O8 O 0.990(3) 0.506(3) 0.138(3) 0.121(15) Uiso 0.15 1 d . . . . .
Co1 Co 0.7168(4) 0.2832(4) 0.0833 0.035(5) Uani 0.199(15) 2 d S T P A 2

loop_
_atom_site_aniso_label
_atom_site_aniso_U_11
_atom_site_aniso_U_22
_atom_site_aniso_U_33
_atom_site_aniso_U_23
_atom_site_aniso_U_13
_atom_site_aniso_U_12
Zn1 0.0228(12) 0.0228(12) 0.0143(10) -0.0034(7) -0.0034(7) 0.0132(11)
Mn2 0.0235(4) 0.0194(3) 0.0210(4) 0.0027(3) 0.000 0.0117(2)
O1 0.0271(13) 0.0199(13) 0.0274(13) -0.0002(11) 0.0010(10) 0.0095(11)
O3 0.0436(17) 0.0270(15) 0.0448(17) -0.0050(12) 0.0016(13) 0.0208(14)
F4 0.0465(19) 0.079(2) 0.099(3) 0.033(2) 0.0126(19) 0.0387(18)
C5 0.028(2) 0.0209(19) 0.039(2) -0.0045(16) 0.0056(18) 0.0078(17)
O6 0.060(2) 0.0372(17) 0.0389(17) -0.0154(13) -0.0092(15) 0.0293(16)
C7 0.034(2) 0.025(2) 0.047(3) -0.0077(18) 0.013(2) 0.0082(18)
C8 0.031(2) 0.031(2) 0.032(2) 0.0015(18) 0.0152(19) 0.0097(17)
C9 0.025(2) 0.024(2) 0.058(3) 0.0027(19) 0.0210(19) 0.0076(18)
F10 0.055(2) 0.078(2) 0.067(2) -0.027(2) -0.0006(18) 0.0122(18)
F11 0.078(3) 0.0497(19) 0.152(4) 0.050(2) 0.063(3) 0.043(2)
C12 0.029(2) 0.028(2) 0.035(2) -0.0026(18) 0.0122(18) 0.0066(17)
C13 0.0189(17) 0.0217(18) 0.0293(19) 0.0024(15) -0.0013(15) 0.0081(15)
C14 0.0194(18) 0.0229(19) 0.0296(19) -0.0001(16) 0.0022(15) 0.0081(16)
C15 0.031(2) 0.0189(19) 0.037(2) -0.0074(16) -0.0032(17) 0.0111(17)
C16 0.049(3) 0.035(2) 0.039(2) -0.017(2) -0.016(2) 0.024(2)
F17 0.078(2) 0.0401(17) 0.126(3) -0.0270(19) 0.053(2) 0.0101(17)
F18 0.065(2) 0.080(2) 0.146(4) 0.040(2) 0.061(2) 0.056(2)
F20 0.062(2) 0.0387(19) 0.122(3) -0.020(2) 0.047(2) -0.0192(16)
C22 0.0196(19) 0.022(2) 0.045(2) 0.0015(18) 0.0117(17) 0.0060(16)
C23 0.039(3) 0.035(3) 0.090(5) -0.019(3) 0.033(3) -0.006(2)
C25 0.042(2) 0.029(2) 0.041(2) -0.0069(18) -0.007(2) 0.0216(19)
C26 0.026(2) 0.0235(19) 0.0326(19) -0.0025(16) 0.0051(16) 0.0061(16)
C27 0.044(3) 0.043(3) 0.105(5) 0.028(3) 0.041(3) 0.030(3)
C28 0.043(3) 0.031(2) 0.055(3) -0.016(2) -0.017(2) 0.024(2)
O0AA 0.0360(16) 0.0267(14) 0.0285(14) 0.0029(11) 0.0086(12) 0.0107(12)
C2 0.029(2) 0.0215(19) 0.043(2) -0.0122(17) -0.0034(18) 0.0094(17)
C3 0.043(2) 0.033(2) 0.035(2) -0.014(2) -0.008(2) 0.0171(19)
Co1 0.020(6) 0.020(6) 0.067(9) -0.005(5) -0.005(5) 0.011(6)

loop_
_atom_type_symbol
_atom_type_description
_atom_type_scat_dispersion_real
_atom_type_scat_dispersion_imag
_atom_type_scat_source
C C 0.0181 0.0091 'International Tables Vol C Tables 4.2.6.8 and 6.1.1.4'
H H 0.0000 0.0000 'International Tables Vol C Tables 4.2.6.8 and 6.1.1.4'
Co Co -2.3653 3.6143 'International Tables Vol C Tables 4.2.6.8 and 6.1.1.4'
F F 0.0727 0.0534 'International Tables Vol C Tables 4.2.6.8 and 6.1.1.4'
Mn Mn -0.5299 2.8052 'International Tables Vol C Tables 4.2.6.8 and 6.1.1.4'
O O 0.0492 0.0322 'International Tables Vol C Tables 4.2.6.8 and 6.1.1.4'
Zn Zn -1.5491 0.6778 'International Tables Vol C Tables 4.2.6.8 and 6.1.1.4'

loop_
_geom_angle_atom_site_label_1
_geom_angle_atom_site_label_2
_geom_angle_atom_site_label_3
_geom_angle
_geom_angle_site_symmetry_1
_geom_angle_site_symmetry_3
O1 Zn1 O1 105.80(19) 10_665 .
O6 Zn1 O1 108.61(13) . 10_665
O6 Zn1 O1 114.53(12) 10_665 10_665
O6 Zn1 O1 108.61(13) 10_665 .
O6 Zn1 O1 114.53(12) . .
O6 Zn1 O6 105.0(2) . 10_665
O1 Mn2 O1 84.34(12) . 12_554
O3 Mn2 O1 95.53(11) 12_554 12_554
O3 Mn2 O1 79.41(11) 12_554 .
O3 Mn2 O1 79.41(11) . 12_554
O3 Mn2 O1 95.54(11) . .
O3 Mn2 O3 173.25(18) 12_554 .
O3 Mn2 O0AA 96.18(12) . 3_654
O3 Mn2 O0AA 88.12(12) 12_554 3_654
O3 Mn2 O0AA 88.12(12) . 10_665
O3 Mn2 O0AA 96.18(12) 12_554 10_665
O0AA Mn2 O1 164.98(10) 3_654 .
O0AA Mn2 O1 164.98(10) 10_665 12_554
O0AA Mn2 O1 88.62(10) 10_665 .
O0AA Mn2 O1 88.62(10) 3_654 12_554
O0AA Mn2 O0AA 101.11(15) 10_665 3_654
Zn1 O1 Mn2 96.73(10) . .
C13 O1 Zn1 115.8(2) . .
C13 O1 Mn2 124.3(2) . .
C13 O1 Co1 115.7(3) . .
C5 O3 Mn2 137.6(3) . .
O3 C5 O6 124.7(4) . .
O3 C5 C15 119.3(4) . .
O6 C5 C15 116.0(4) . .
C5 O6 Zn1 126.4(3) . .
C5 O6 Co1 126.1(4) . .
C12 C7 C22 120.4(4) . .
C26 C8 C22 121.6(4) . .
C22 C9 C23 112.1(4) . .
C27 C9 C22 106.5(3) . .
C27 C9 C23 109.0(5) . .
C27 C9 C2 112.6(4) . 9_654
C2 C9 C22 110.4(3) 9_654 .
C2 C9 C23 106.3(4) 9_654 .
C7 C12 C14 120.7(4) . .
O1 C13 C14 116.9(3) . .
O0AA C13 O1 124.1(3) . .
O0AA C13 C14 119.0(3) . .
C12 C14 C13 120.5(3) . .
C12 C14 C26 119.0(4) . .
C26 C14 C13 120.4(3) . .
C16 C15 C5 119.5(4) . .
C16 C15 C25 119.4(4) . .
C25 C15 C5 121.1(4) . .
C15 C16 C28 120.6(4) . .
C7 C22 C9 123.3(4) . .
C8 C22 C7 118.5(4) . .
C8 C22 C9 118.2(4) . .
F10 C23 C9 112.0(5) . .
F10 C23 F17 106.8(5) . .
F10 C23 F20 107.4(6) . .
F17 C23 C9 113.2(5) . .
F20 C23 C9 110.5(5) . .
F20 C23 F17 106.6(5) . .
C3 C25 C15 119.7(4) . .
C8 C26 C14 119.7(4) . .
F4 C27 C9 111.7(4) . .
F4 C27 F11 108.0(6) . .
F4 C27 F18 107.0(5) . .
F11 C27 C9 112.5(5) . .
F11 C27 F18 106.4(4) . .
F18 C27 C9 111.0(5) . .
C2 C28 C16 120.2(4) . .
C13 O0AA Mn2 143.8(3) . 5_665
C28 C2 C9 122.6(4) . 9_544
C28 C2 C3 119.0(4) . .
C3 C2 C9 118.4(4) . 9_544
C25 C3 C2 121.2(4) . .
O1 Co1 O1 106.5(7) . 10_665
O6 Co1 O1 114.53(12) 10_665 10_665
O6 Co1 O1 114.53(12) . .
O6 Co1 O1 108.61(13) . 10_665
O6 Co1 O1 108.61(13) 10_665 .
O6 Co1 O6 104.3(7) . 10_665

loop_
_geom_bond_atom_site_label_1
_geom_bond_atom_site_label_2
_geom_bond_distance
_geom_bond_site_symmetry_2
Zn1 O1 1.972(3) 10_665
Zn1 O1 1.972(3) .
Zn1 O6 1.903(3) 10_665
Zn1 O6 1.903(3) .
Mn2 O1 2.365(2) 12_554
Mn2 O1 2.365(3) .
Mn2 O3 2.105(3) 12_554
Mn2 O3 2.105(3) .
Mn2 O0AA 2.138(3) 3_654
Mn2 O0AA 2.138(3) 10_665
O1 C13 1.293(5) .
O1 Co1 1.963(9) .
O3 C5 1.247(5) .
F4 C27 1.318(8) .
C5 O6 1.266(5) .
C5 C15 1.491(5) .
O6 Co1 1.912(9) .
C7 C12 1.380(6) .
C7 C22 1.394(6) .
C8 C22 1.380(6) .
C8 C26 1.379(6) .
C9 C22 1.548(5) .
C9 C23 1.552(8) .
C9 C27 1.538(8) .
C9 C2 1.543(6) 9_654
F10 C23 1.332(8) .
F11 C27 1.339(6) .
C12 C14 1.385(6) .
C13 C14 1.502(5) .
C13 O0AA 1.235(5) .
C14 C26 1.393(5) .
C15 C16 1.382(6) .
C15 C25 1.393(6) .
C16 C28 1.392(6) .
F17 C23 1.337(6) .
F18 C27 1.342(6) .
F20 C23 1.335(6) .
C25 C3 1.383(6) .
C28 C2 1.383(6) .
O0AA Mn2 2.138(3) 5_665
C2 C9 1.543(6) 9_544
C2 C3 1.388(7) .
O8 O8 0.94(8) 8_765
Co1 O1 1.963(9) 10_665
Co1 O6 1.912(9) 10_665
